data_4079693
loop_
_publ_author_name
'Desnoyer, Addison N.'
'Fartel, Beata'
'MacLeod, K. Cory'
'Patrick, Brian O.'
'Smith, Kevin M.'

_publ_section_title
;
 Ambient-Temperature Carbon--Oxygen Bond Cleavage of an \a-Aryloxy Ketone
 with Cp2Ti(BTMSA) and Selective Protonolysis of the Resulting Ti--OR
 Bonds
;
_journal_issue 21
_journal_name_full Organometallics
_journal_page_first 7625
_journal_paper_doi 10.1021/om300950c
_journal_volume 31
_journal_year 2012
_chemical_formula_sum 'C24 H23 Cl O2 Ti'
_chemical_formula_weight 426.77
_chemical_name_systematic
;
 ?
;
_space_group_IT_number 2
_symmetry_cell_setting triclinic
_symmetry_space_group_name_Hall '-P 1'
_symmetry_space_group_name_H-M 'P -1'
_atom_sites_solution_hydrogens geom
_atom_sites_solution_primary direct
_atom_sites_solution_secondary difmap
_audit_creation_method SHELXL-97
_cell_angle_alpha 88.597(3)
_cell_angle_beta 83.995(3)
_cell_angle_gamma 85.320(3)
_cell_formula_units_Z 4
_cell_length_a 9.1320(11)
_cell_length_b 13.5283(16)
_cell_length_c 16.404(3)
_cell_measurement_reflns_used 9959
_cell_measurement_temperature 173(2)
_cell_measurement_theta_max 30.16
_cell_measurement_theta_min 2.50
_cell_volume 2008.5(5)
_computing_structure_refinement 'SHELXL-97 (Sheldrick, 2008)'
_diffrn_ambient_temperature 173(2)
_diffrn_measured_fraction_theta_full 0.993
_diffrn_measured_fraction_theta_max 0.993
_diffrn_measurement_device_type 'Bruker X8 APEX II'
_diffrn_measurement_method 'area detector'
_diffrn_radiation_monochromator graphite
_diffrn_radiation_source 'fine-focus sealed tube'
_diffrn_radiation_type MoK\a
_diffrn_radiation_wavelength 0.71073
_diffrn_reflns_av_R_equivalents 0.0236
_diffrn_reflns_av_sigmaI/netI 0.0257
_diffrn_reflns_limit_h_max 12
_diffrn_reflns_limit_h_min -12
_diffrn_reflns_limit_k_max 14
_diffrn_reflns_limit_k_min -19
_diffrn_reflns_limit_l_max 21
_diffrn_reflns_limit_l_min -23
_diffrn_reflns_number 42998
_diffrn_reflns_theta_full 30.17
_diffrn_reflns_theta_max 30.17
_diffrn_reflns_theta_min 1.25
_exptl_absorpt_coefficient_mu 0.576
_exptl_absorpt_correction_T_max 0.944
_exptl_absorpt_correction_T_min 0.882
_exptl_absorpt_correction_type multi-scan
_exptl_crystal_colour yellow
_exptl_crystal_density_diffrn 1.411
_exptl_crystal_density_method 'not measured'
_exptl_crystal_description prism
_exptl_crystal_F_000 888
_exptl_crystal_size_max 0.275
_exptl_crystal_size_mid 0.175
_exptl_crystal_size_min 0.100
_refine_diff_density_max 0.452
_refine_diff_density_min -0.346
_refine_diff_density_rms 0.058
_refine_ls_extinction_method none
_refine_ls_goodness_of_fit_ref 1.047
_refine_ls_hydrogen_treatment constr
_refine_ls_matrix_type full
_refine_ls_number_parameters 505
_refine_ls_number_reflns 11812
_refine_ls_number_restraints 0
_refine_ls_restrained_S_all 1.047
_refine_ls_R_factor_all 0.0402
_refine_ls_R_factor_gt 0.0303
_refine_ls_shift/su_max 0.002
_refine_ls_shift/su_mean 0.000
_refine_ls_structure_factor_coef Fsqd
_refine_ls_weighting_details 'calc w=1/[\s^2^(Fo^2^)+(0.0348P)^2^+0.8938P] where P=(Fo^2^+2Fc^2^)/3'
_refine_ls_weighting_scheme calc
_refine_ls_wR_factor_gt 0.0733
_refine_ls_wR_factor_ref 0.0794
_reflns_number_gt 9946
_reflns_number_total 11812
_reflns_threshold_expression >2\s(I)
_cod_data_source_file om300950c_si_002.cif
_cod_data_source_block 8_Cp2Ti[OCH(Ph)CH2OPh]Cl
_cod_depositor_comments
;
The following automatic conversions were performed:

'_symmetry_cell_setting' value 'Triclinic' changed to 'triclinic'
according to /home/saulius/struct/CIF-dictionaries/cif_core.dic
dictionary named 'cif_core.dic' version 2.4.2 from
2011-04-26.

'_exptl_absorpt_correction_type' value 'Multi-scan'
changed to 'multi-scan' according to
/home/saulius/struct/CIF-dictionaries/cif_core.dic dictionary named
'cif_core.dic' version 2.4.2 from 2011-04-26.

Automatic conversion script
Id: cif_fix_values 1891 2012-01-12 08:04:46Z andrius 
;
_cod_database_code 4079693

loop_
_symmetry_equiv_pos_as_xyz
'x, y, z'
'-x, -y, -z'

loop_
_atom_site_label
_atom_site_type_symbol
_atom_site_fract_x
_atom_site_fract_y
_atom_site_fract_z
_atom_site_U_iso_or_equiv
_atom_site_adp_type
_atom_site_occupancy
_atom_site_symmetry_multiplicity
_atom_site_calc_flag
_atom_site_refinement_flags
C1 C 0.22254(16) 0.41901(10) -0.14911(8) 0.0202(3) Uani 1 1 d .
H1 H 0.1709 0.3607 -0.1419 0.024 Uiso 1 1 calc R
C2 C 0.37427(16) 0.42215(10) -0.17322(8) 0.0199(3) Uani 1 1 d .
H2 H 0.4430 0.3667 -0.1857 0.024 Uiso 1 1 calc R
C3 C 0.40625(15) 0.52290(10) -0.17561(8) 0.0198(3) Uani 1 1 d .
H3 H 0.5005 0.5469 -0.1902 0.024 Uiso 1 1 calc R
C4 C 0.27455(15) 0.58137(10) -0.15263(8) 0.0187(2) Uani 1 1 d .
H4 H 0.2644 0.6515 -0.1481 0.022 Uiso 1 1 calc R
C5 C 0.15993(15) 0.51684(10) -0.13754(8) 0.0188(2) Uani 1 1 d .
H5 H 0.0586 0.5362 -0.1223 0.023 Uiso 1 1 calc R
C6 C 0.23743(16) 0.63095(11) -0.38744(9) 0.0246(3) Uani 1 1 d .
H6 H 0.3189 0.6388 -0.4274 0.030 Uiso 1 1 calc R
C7 C 0.21155(18) 0.67762(10) -0.31073(9) 0.0260(3) Uani 1 1 d .
H7 H 0.2757 0.7191 -0.2883 0.031 Uiso 1 1 calc R
C8 C 0.07329(16) 0.65177(10) -0.27312(9) 0.0237(3) Uani 1 1 d .
H8 H 0.0251 0.6764 -0.2227 0.028 Uiso 1 1 calc R
C9 C 0.02021(15) 0.58422(11) -0.32267(9) 0.0222(3) Uani 1 1 d .
H9 H -0.0686 0.5522 -0.3111 0.027 Uiso 1 1 calc R
C10 C 0.12253(16) 0.57141(10) -0.39405(8) 0.0217(3) Uani 1 1 d .
H10 H 0.1137 0.5294 -0.4385 0.026 Uiso 1 1 calc R
C11 C 0.49802(13) 0.29928(10) -0.42686(7) 0.0159(2) Uani 1 1 d .
H11 H 0.4057 0.3353 -0.4323 0.019 Uiso 1 1 calc R
C12 C 0.52893(14) 0.20679(10) -0.46236(8) 0.0175(2) Uani 1 1 d .
H12 H 0.4586 0.1805 -0.4929 0.021 Uiso 1 1 calc R
C13 C 0.66236(15) 0.15245(10) -0.45334(8) 0.0198(3) Uani 1 1 d .
H13 H 0.6834 0.0890 -0.4773 0.024 Uiso 1 1 calc R
C14 C 0.76437(15) 0.19173(11) -0.40899(9) 0.0231(3) Uani 1 1 d .
H14 H 0.8552 0.1546 -0.4020 0.028 Uiso 1 1 calc R
C15 C 0.73508(14) 0.28481(11) -0.37468(8) 0.0213(3) Uani 1 1 d .
H15 H 0.8065 0.3114 -0.3451 0.026 Uiso 1 1 calc R
C16 C 0.60098(13) 0.33964(10) -0.38337(7) 0.0155(2) Uani 1 1 d .
C17 C 0.57018(13) 0.44170(10) -0.34621(8) 0.0161(2) Uani 1 1 d .
H17 H 0.5987 0.4385 -0.2889 0.019 Uiso 1 1 calc R
C18 C 0.66105(14) 0.51642(10) -0.39610(8) 0.0179(2) Uani 1 1 d .
H18A H 0.7665 0.4915 -0.4037 0.021 Uiso 1 1 calc R
H18B H 0.6252 0.5279 -0.4507 0.021 Uiso 1 1 calc R
C19 C 0.70907(13) 0.68702(10) -0.38472(8) 0.0170(2) Uani 1 1 d .
C20 C 0.80061(14) 0.68612(10) -0.45793(8) 0.0173(2) Uani 1 1 d .
H20 H 0.8196 0.6271 -0.4888 0.021 Uiso 1 1 calc R
C21 C 0.86424(15) 0.77237(10) -0.48568(8) 0.0208(3) Uani 1 1 d .
H21 H 0.9271 0.7719 -0.5357 0.025 Uiso 1 1 calc R
C22 C 0.83718(16) 0.85899(11) -0.44138(9) 0.0253(3) Uani 1 1 d .
H22 H 0.8813 0.9175 -0.4606 0.030 Uiso 1 1 calc R
C23 C 0.74472(16) 0.85922(11) -0.36844(9) 0.0250(3) Uani 1 1 d .
H23 H 0.7254 0.9184 -0.3378 0.030 Uiso 1 1 calc R
C24 C 0.68053(15) 0.77396(10) -0.33994(9) 0.0211(3) Uani 1 1 d .
H24 H 0.6173 0.7747 -0.2901 0.025 Uiso 1 1 calc R
C25 C 1.30058(15) -0.08056(10) -0.34742(8) 0.0191(2) Uani 1 1 d .
H25 H 1.3566 -0.1427 -0.3543 0.023 Uiso 1 1 calc R
C26 C 1.14783(15) -0.06666(10) -0.32459(8) 0.0187(2) Uani 1 1 d .
H26 H 1.0826 -0.1175 -0.3125 0.022 Uiso 1 1 calc R
C27 C 1.10852(15) 0.03658(10) -0.32290(8) 0.0202(3) Uani 1 1 d .
H27 H 1.0119 0.0672 -0.3095 0.024 Uiso 1 1 calc R
C28 C 1.23690(16) 0.08624(10) -0.34437(8) 0.0211(3) Uani 1 1 d .
H28 H 1.2423 0.1560 -0.3487 0.025 Uiso 1 1 calc R
C29 C 1.35653(15) 0.01335(10) -0.35841(8) 0.0201(3) Uani 1 1 d .
H29 H 1.4570 0.0256 -0.3727 0.024 Uiso 1 1 calc R
C30 C 1.27739(18) 0.11075(13) -0.10382(11) 0.0347(4) Uani 1 1 d .
H30 H 1.2006 0.1168 -0.0600 0.042 Uiso 1 1 calc R
C31 C 1.2843(2) 0.16610(11) -0.17774(12) 0.0375(4) Uani 1 1 d .
H31 H 1.2097 0.2132 -0.1942 0.045 Uiso 1 1 calc R
C32 C 1.4196(2) 0.13974(12) -0.22251(10) 0.0327(4) Uani 1 1 d .
H32 H 1.4562 0.1691 -0.2730 0.039 Uiso 1 1 calc R
C33 C 1.49089(16) 0.06400(12) -0.18106(9) 0.0255(3) Uani 1 1 d .
H33 H 1.5831 0.0298 -0.1992 0.031 Uiso 1 1 calc R
C34 C 1.40352(18) 0.04565(11) -0.10673(9) 0.0256(3) Uani 1 1 d .
H34 H 1.4269 -0.0026 -0.0660 0.031 Uiso 1 1 calc R
C35 C 1.00833(14) -0.18986(10) -0.07239(8) 0.0166(2) Uani 1 1 d .
H35 H 1.1002 -0.1651 -0.0646 0.020 Uiso 1 1 calc R
C36 C 0.97271(15) -0.28101(10) -0.03769(8) 0.0195(2) Uani 1 1 d .
H36 H 1.0395 -0.3175 -0.0054 0.023 Uiso 1 1 calc R
C37 C 0.84009(15) -0.31871(11) -0.05016(8) 0.0217(3) Uani 1 1 d .
H37 H 0.8157 -0.3807 -0.0263 0.026 Uiso 1 1 calc R
C38 C 0.74316(15) -0.26509(11) -0.09777(9) 0.0235(3) Uani 1 1 d .
H38 H 0.6531 -0.2911 -0.1073 0.028 Uiso 1 1 calc R
C39 C 0.77739(14) -0.17385(10) -0.13131(8) 0.0204(3) Uani 1 1 d .
H39 H 0.7101 -0.1374 -0.1634 0.024 Uiso 1 1 calc R
C40 C 0.91016(14) -0.13502(10) -0.11837(8) 0.0161(2) Uani 1 1 d .
C41 C 0.94212(13) -0.03361(10) -0.15428(8) 0.0158(2) Uani 1 1 d .
H41 H 0.9166 -0.0301 -0.2121 0.019 Uiso 1 1 calc R
C42 C 0.84772(14) 0.04758(10) -0.10574(8) 0.0175(2) Uani 1 1 d .
H42A H 0.7432 0.0317 -0.0979 0.021 Uiso 1 1 calc R
H42B H 0.8830 0.0542 -0.0512 0.021 Uiso 1 1 calc R
C43 C 0.79542(14) 0.22362(10) -0.11942(8) 0.0172(2) Uani 1 1 d .
C44 C 0.69172(14) 0.22864(10) -0.05081(8) 0.0179(2) Uani 1 1 d .
H44 H 0.6605 0.1698 -0.0240 0.022 Uiso 1 1 calc R
C45 C 0.63462(14) 0.32133(10) -0.02221(8) 0.0201(3) Uani 1 1 d .
H45 H 0.5645 0.3253 0.0249 0.024 Uiso 1 1 calc R
C46 C 0.67781(15) 0.40799(10) -0.06087(9) 0.0207(3) Uani 1 1 d .
H46 H 0.6384 0.4708 -0.0404 0.025 Uiso 1 1 calc R
C47 C 0.77956(15) 0.40174(10) -0.13005(9) 0.0212(3) Uani 1 1 d .
H47 H 0.8090 0.4607 -0.1575 0.025 Uiso 1 1 calc R
C48 C 0.83841(14) 0.31039(10) -0.15933(8) 0.0196(3) Uani 1 1 d .
H48 H 0.9081 0.3068 -0.2066 0.023 Uiso 1 1 calc R
O1 O 0.42064(9) 0.47488(7) -0.34422(5) 0.01616(17) Uani 1 1 d .
O2 O 0.64296(11) 0.60602(7) -0.35062(6) 0.02085(19) Uani 1 1 d .
O3 O 1.09073(9) -0.01604(7) -0.15426(5) 0.01637(17) Uani 1 1 d .
O4 O 0.86187(11) 0.13715(7) -0.15263(6) 0.0218(2) Uani 1 1 d .
Cl1 Cl 0.13148(3) 0.36164(2) -0.313909(19) 0.01869(7) Uani 1 1 d .
Cl2 Cl 1.38334(3) -0.15627(2) -0.181160(18) 0.01671(6) Uani 1 1 d .
Ti1 Ti 0.24706(2) 0.507122(16) -0.279084(13) 0.01225(5) Uani 1 1 d .
Ti2 Ti 1.26583(2) 0.002377(16) -0.217465(13) 0.01251(5) Uani 1 1 d .

loop_
_atom_site_aniso_label
_atom_site_aniso_U_11
_atom_site_aniso_U_22
_atom_site_aniso_U_33
_atom_site_aniso_U_23
_atom_site_aniso_U_13
_atom_site_aniso_U_12
C1 0.0319(7) 0.0175(6) 0.0109(5) 0.0016(4) 0.0000(5) -0.0028(5)
C2 0.0271(7) 0.0192(6) 0.0129(6) 0.0000(5) -0.0045(5) 0.0040(5)
C3 0.0217(6) 0.0242(7) 0.0145(6) -0.0010(5) -0.0060(5) -0.0021(5)
C4 0.0263(6) 0.0169(6) 0.0133(6) -0.0020(4) -0.0047(5) -0.0013(5)
C5 0.0245(6) 0.0196(6) 0.0118(5) -0.0010(5) 0.0006(5) -0.0013(5)
C6 0.0278(7) 0.0220(7) 0.0224(7) 0.0105(5) -0.0002(5) 0.0019(5)
C7 0.0371(8) 0.0128(6) 0.0294(7) 0.0053(5) -0.0111(6) -0.0025(5)
C8 0.0308(7) 0.0197(6) 0.0191(6) -0.0008(5) -0.0044(5) 0.0096(5)
C9 0.0181(6) 0.0258(7) 0.0219(7) 0.0015(5) -0.0049(5) 0.0052(5)
C10 0.0275(7) 0.0225(7) 0.0147(6) -0.0001(5) -0.0068(5) 0.0064(5)
C11 0.0148(5) 0.0200(6) 0.0128(5) 0.0025(4) -0.0010(4) -0.0014(4)
C12 0.0185(6) 0.0196(6) 0.0145(6) 0.0019(5) -0.0010(4) -0.0031(5)
C13 0.0215(6) 0.0184(6) 0.0180(6) 0.0018(5) 0.0023(5) 0.0007(5)
C14 0.0178(6) 0.0258(7) 0.0245(7) 0.0031(5) -0.0025(5) 0.0043(5)
C15 0.0161(6) 0.0271(7) 0.0212(6) 0.0006(5) -0.0054(5) -0.0010(5)
C16 0.0145(5) 0.0197(6) 0.0120(5) 0.0023(4) -0.0004(4) -0.0020(4)
C17 0.0129(5) 0.0212(6) 0.0145(6) -0.0003(5) -0.0016(4) -0.0024(4)
C18 0.0170(5) 0.0201(6) 0.0167(6) -0.0034(5) 0.0007(4) -0.0040(5)
C19 0.0139(5) 0.0201(6) 0.0174(6) -0.0001(5) -0.0031(4) -0.0021(4)
C20 0.0151(5) 0.0196(6) 0.0169(6) -0.0014(5) -0.0024(4) 0.0008(4)
C21 0.0186(6) 0.0248(7) 0.0191(6) 0.0028(5) -0.0021(5) -0.0022(5)
C22 0.0279(7) 0.0221(7) 0.0269(7) 0.0030(6) -0.0055(6) -0.0066(5)
C23 0.0289(7) 0.0213(7) 0.0256(7) -0.0048(5) -0.0057(6) -0.0010(5)
C24 0.0198(6) 0.0236(7) 0.0195(6) -0.0045(5) -0.0005(5) -0.0007(5)
C25 0.0269(6) 0.0191(6) 0.0110(5) -0.0003(4) -0.0002(5) -0.0024(5)
C26 0.0238(6) 0.0210(6) 0.0125(5) 0.0004(5) -0.0046(5) -0.0056(5)
C27 0.0225(6) 0.0231(7) 0.0155(6) 0.0031(5) -0.0069(5) 0.0001(5)
C28 0.0298(7) 0.0179(6) 0.0163(6) 0.0049(5) -0.0059(5) -0.0030(5)
C29 0.0247(6) 0.0222(6) 0.0133(6) 0.0043(5) -0.0002(5) -0.0053(5)
C30 0.0294(8) 0.0428(9) 0.0331(8) -0.0263(7) 0.0057(6) -0.0137(7)
C31 0.0454(10) 0.0142(7) 0.0573(11) -0.0112(7) -0.0285(9) 0.0043(6)
C32 0.0498(10) 0.0270(8) 0.0268(8) 0.0074(6) -0.0148(7) -0.0243(7)
C33 0.0191(6) 0.0319(8) 0.0273(7) -0.0074(6) -0.0037(5) -0.0080(5)
C34 0.0389(8) 0.0234(7) 0.0183(6) 0.0021(5) -0.0131(6) -0.0128(6)
C35 0.0156(5) 0.0201(6) 0.0140(5) -0.0029(5) -0.0009(4) -0.0008(5)
C36 0.0231(6) 0.0217(6) 0.0134(6) -0.0017(5) -0.0012(5) -0.0009(5)
C37 0.0254(6) 0.0231(7) 0.0164(6) -0.0004(5) 0.0030(5) -0.0065(5)
C38 0.0191(6) 0.0286(7) 0.0236(7) -0.0018(6) -0.0008(5) -0.0075(5)
C39 0.0163(6) 0.0248(7) 0.0204(6) -0.0013(5) -0.0030(5) -0.0017(5)
C40 0.0157(5) 0.0190(6) 0.0133(5) -0.0032(4) 0.0004(4) -0.0011(4)
C41 0.0128(5) 0.0195(6) 0.0152(6) -0.0013(5) -0.0023(4) -0.0009(4)
C42 0.0167(5) 0.0183(6) 0.0171(6) 0.0004(5) -0.0006(4) 0.0002(5)
C43 0.0159(5) 0.0193(6) 0.0161(6) -0.0006(5) -0.0018(4) 0.0014(5)
C44 0.0162(5) 0.0200(6) 0.0173(6) 0.0010(5) -0.0004(5) -0.0017(5)
C45 0.0160(6) 0.0250(7) 0.0189(6) -0.0020(5) 0.0000(5) -0.0003(5)
C46 0.0196(6) 0.0200(6) 0.0228(7) -0.0022(5) -0.0052(5) 0.0011(5)
C47 0.0218(6) 0.0198(6) 0.0223(6) 0.0046(5) -0.0051(5) -0.0028(5)
C48 0.0171(6) 0.0253(7) 0.0160(6) 0.0034(5) -0.0004(5) -0.0020(5)
O1 0.0135(4) 0.0200(4) 0.0150(4) -0.0008(3) -0.0010(3) -0.0017(3)
O2 0.0218(5) 0.0214(5) 0.0190(5) -0.0050(4) 0.0046(4) -0.0070(4)
O3 0.0125(4) 0.0204(4) 0.0162(4) 0.0001(3) -0.0017(3) -0.0010(3)
O4 0.0257(5) 0.0196(5) 0.0176(5) 0.0018(4) 0.0046(4) 0.0034(4)
Cl1 0.02140(14) 0.01783(14) 0.01699(14) -0.00262(11) 0.00227(11) -0.00724(11)
Cl2 0.01754(13) 0.01464(13) 0.01725(14) 0.00187(10) -0.00101(10) 0.00135(10)
Ti1 0.01378(10) 0.01193(10) 0.01094(10) 0.00041(7) -0.00074(7) -0.00126(7)
Ti2 0.01373(10) 0.01180(10) 0.01199(10) 0.00065(7) -0.00155(7) -0.00091(7)

loop_
_atom_type_symbol
_atom_type_description
_atom_type_scat_dispersion_real
_atom_type_scat_dispersion_imag
_atom_type_scat_source
C C 0.0033 0.0016 'International Tables Vol C Tables 4.2.6.8 and 6.1.1.4'
H H 0.0000 0.0000 'International Tables Vol C Tables 4.2.6.8 and 6.1.1.4'
O O 0.0106 0.0060 'International Tables Vol C Tables 4.2.6.8 and 6.1.1.4'
Cl Cl 0.1484 0.1585 'International Tables Vol C Tables 4.2.6.8 and 6.1.1.4'
Ti Ti 0.2776 0.4457 'International Tables Vol C Tables 4.2.6.8 and 6.1.1.4'

loop_
_geom_angle_atom_site_label_1
_geom_angle_atom_site_label_2
_geom_angle_atom_site_label_3
_geom_angle
C2 C1 C5 108.43(12)
C2 C1 Ti1 72.72(7)
C5 C1 Ti1 71.45(7)
C2 C1 H1 125.8
C5 C1 H1 125.8
Ti1 C1 H1 121.7
C1 C2 C3 107.63(12)
C1 C2 Ti1 73.42(8)
C3 C2 Ti1 71.41(7)
C1 C2 H2 126.2
C3 C2 H2 126.2
Ti1 C2 H2 120.8
C4 C3 C2 108.31(12)
C4 C3 Ti1 72.77(7)
C2 C3 Ti1 74.13(7)
C4 C3 H3 125.8
C2 C3 H3 125.8
Ti1 C3 H3 119.1
C3 C4 C5 107.66(12)
C3 C4 Ti1 72.73(7)
C5 C4 Ti1 72.88(7)
C3 C4 H4 126.2
C5 C4 H4 126.2
Ti1 C4 H4 120.1
C1 C5 C4 107.95(12)
C1 C5 Ti1 74.41(7)
C4 C5 Ti1 72.45(7)
C1 C5 H5 126.0
C4 C5 H5 126.0
Ti1 C5 H5 119.0
C10 C6 C7 107.76(13)
C10 C6 Ti1 73.09(8)
C7 C6 Ti1 70.48(8)
C10 C6 H6 126.1
C7 C6 H6 126.1
Ti1 C6 H6 122.0
C6 C7 C8 107.91(13)
C6 C7 Ti1 75.15(8)
C8 C7 Ti1 75.04(8)
C6 C7 H7 126.0
C8 C7 H7 126.0
Ti1 C7 H7 115.9
C9 C8 C7 108.07(13)
C9 C8 Ti1 73.18(8)
C7 C8 Ti1 70.53(8)
C9 C8 H8 126.0
C7 C8 H8 126.0
Ti1 C8 H8 122.0
C8 C9 C10 107.81(13)
C8 C9 Ti1 73.43(8)
C10 C9 Ti1 72.83(7)
C8 C9 H9 126.1
C10 C9 H9 126.1
Ti1 C9 H9 119.5
C6 C10 C9 108.24(13)
C6 C10 Ti1 73.47(8)
C9 C10 Ti1 72.80(8)
C6 C10 H10 125.9
C9 C10 H10 125.9
Ti1 C10 H10 119.7
C12 C11 C16 120.58(12)
C12 C11 H11 119.7
C16 C11 H11 119.7
C11 C12 C13 120.24(12)
C11 C12 H12 119.9
C13 C12 H12 119.9
C14 C13 C12 119.37(13)
C14 C13 H13 120.3
C12 C13 H13 120.3
C13 C14 C15 120.59(12)
C13 C14 H14 119.7
C15 C14 H14 119.7
C14 C15 C16 120.28(13)
C14 C15 H15 119.9
C16 C15 H15 119.9
C11 C16 C15 118.93(12)
C11 C16 C17 121.08(11)
C15 C16 C17 119.99(11)
O1 C17 C16 111.55(10)
O1 C17 C18 108.46(10)
C16 C17 C18 110.15(10)
O1 C17 H17 108.9
C16 C17 H17 108.9
C18 C17 H17 108.9
O2 C18 C17 106.49(10)
O2 C18 H18A 110.4
C17 C18 H18A 110.4
O2 C18 H18B 110.4
C17 C18 H18B 110.4
H18A C18 H18B 108.6
O2 C19 C20 124.50(12)
O2 C19 C24 115.38(11)
C20 C19 C24 120.12(12)
C19 C20 C21 119.45(12)
C19 C20 H20 120.3
C21 C20 H20 120.3
C22 C21 C20 120.86(13)
C22 C21 H21 119.6
C20 C21 H21 119.6
C21 C22 C23 119.22(13)
C21 C22 H22 120.4
C23 C22 H22 120.4
C24 C23 C22 120.64(13)
C24 C23 H23 119.7
C22 C23 H23 119.7
C23 C24 C19 119.72(13)
C23 C24 H24 120.1
C19 C24 H24 120.1
C26 C25 C29 108.30(12)
C26 C25 Ti2 72.56(7)
C29 C25 Ti2 71.57(7)
C26 C25 H25 125.9
C29 C25 H25 125.9
Ti2 C25 H25 121.7
C25 C26 C27 107.71(12)
C25 C26 Ti2 73.51(8)
C27 C26 Ti2 71.80(8)
C25 C26 H26 126.1
C27 C26 H26 126.1
Ti2 C26 H26 120.4
C28 C27 C26 108.36(12)
C28 C27 Ti2 72.77(8)
C26 C27 Ti2 73.77(7)
C28 C27 H27 125.8
C26 C27 H27 125.8
Ti2 C27 H27 119.5
C27 C28 C29 107.58(12)
C27 C28 Ti2 72.77(7)
C29 C28 Ti2 72.81(7)
C27 C28 H28 126.2
C29 C28 H28 126.2
Ti2 C28 H28 120.1
C25 C29 C28 108.03(12)
C25 C29 Ti2 74.25(7)
C28 C29 Ti2 72.56(7)
C25 C29 H29 126.0
C28 C29 H29 126.0
Ti2 C29 H29 119.1
C34 C30 C31 107.40(14)
C34 C30 Ti2 73.62(8)
C31 C30 Ti2 70.19(9)
C34 C30 H30 126.3
C31 C30 H30 126.3
Ti2 C30 H30 121.6
C32 C31 C30 108.10(14)
C32 C31 Ti2 75.57(9)
C30 C31 Ti2 75.47(9)
C32 C31 H31 125.9
C30 C31 H31 125.9
Ti2 C31 H31 115.2
C33 C32 C31 108.22(14)
C33 C32 Ti2 73.57(8)
C31 C32 Ti2 70.40(9)
C33 C32 H32 125.9
C31 C32 H32 125.9
Ti2 C32 H32 121.8
C32 C33 C34 108.29(14)
C32 C33 Ti2 73.40(8)
C34 C33 Ti2 73.31(8)
C32 C33 H33 125.9
C34 C33 H33 125.9
Ti2 C33 H33 119.3
C30 C34 C33 107.78(14)
C30 C34 Ti2 73.02(8)
C33 C34 Ti2 72.72(8)
C30 C34 H34 126.1
C33 C34 H34 126.1
Ti2 C34 H34 120.0
C40 C35 C36 120.30(12)
C40 C35 H35 119.8
C36 C35 H35 119.8
C37 C36 C35 120.29(13)
C37 C36 H36 119.9
C35 C36 H36 119.9
C36 C37 C38 119.53(13)
C36 C37 H37 120.2
C38 C37 H37 120.2
C39 C38 C37 120.26(13)
C39 C38 H38 119.9
C37 C38 H38 119.9
C38 C39 C40 120.50(13)
C38 C39 H39 119.8
C40 C39 H39 119.8
C35 C40 C39 119.09(12)
C35 C40 C41 121.90(11)
C39 C40 C41 119.01(11)
O3 C41 C40 111.95(10)
O3 C41 C42 108.78(10)
C40 C41 C42 110.32(10)
O3 C41 H41 108.6
C40 C41 H41 108.6
C42 C41 H41 108.6
O4 C42 C41 106.45(10)
O4 C42 H42A 110.4
C41 C42 H42A 110.4
O4 C42 H42B 110.4
C41 C42 H42B 110.4
H42A C42 H42B 108.6
O4 C43 C44 124.50(12)
O4 C43 C48 115.35(11)
C44 C43 C48 120.14(12)
C45 C44 C43 118.86(12)
C45 C44 H44 120.6
C43 C44 H44 120.6
C46 C45 C44 121.44(12)
C46 C45 H45 119.3
C44 C45 H45 119.3
C45 C46 C47 119.02(13)
C45 C46 H46 120.5
C47 C46 H46 120.5
C48 C47 C46 120.54(12)
C48 C47 H47 119.7
C46 C47 H47 119.7
C47 C48 C43 119.98(12)
C47 C48 H48 120.0
C43 C48 H48 120.0
C17 O1 Ti1 146.13(8)
C19 O2 C18 117.86(10)
C41 O3 Ti2 145.97(8)
C43 O4 C42 118.15(10)
O1 Ti1 C7 100.08(5)
O1 Ti1 C3 83.85(5)
C7 Ti1 C3 96.53(5)
O1 Ti1 C4 115.28(4)
C7 Ti1 C4 77.60(5)
C3 Ti1 C4 34.50(5)
O1 Ti1 C5 138.99(4)
C7 Ti1 C5 97.21(5)
C3 Ti1 C5 57.33(5)
C4 Ti1 C5 34.67(5)
O1 Ti1 C2 83.96(4)
C7 Ti1 C2 130.60(5)
C3 Ti1 C2 34.46(5)
C4 Ti1 C2 57.20(5)
C5 Ti1 C2 56.94(5)
O1 Ti1 C9 126.96(5)
C7 Ti1 C9 56.74(5)
C3 Ti1 C9 139.57(5)
C4 Ti1 C9 105.59(5)
C5 Ti1 C9 93.51(5)
C2 Ti1 C9 148.61(5)
O1 Ti1 C10 92.61(5)
C7 Ti1 C10 56.62(5)
C3 Ti1 C10 151.98(5)
C4 Ti1 C10 130.28(5)
C5 Ti1 C10 127.68(5)
C2 Ti1 C10 172.42(5)
C9 Ti1 C10 34.36(5)
O1 Ti1 C8 132.77(5)
C7 Ti1 C8 34.43(5)
C3 Ti1 C8 107.31(5)
C4 Ti1 C8 75.43(5)
C5 Ti1 C8 76.70(5)
C2 Ti1 C8 130.65(5)
C9 Ti1 C8 33.40(5)
C10 Ti1 C8 56.16(5)
O1 Ti1 Cl1 94.38(3)
C7 Ti1 Cl1 134.35(4)
C3 Ti1 Cl1 128.11(4)
C4 Ti1 Cl1 133.06(3)
C5 Ti1 Cl1 99.54(3)
C2 Ti1 Cl1 93.67(4)
C9 Ti1 Cl1 80.03(4)
C10 Ti1 Cl1 79.83(4)
C8 Ti1 Cl1 111.05(4)
O1 Ti1 C1 114.85(5)
C7 Ti1 C1 130.80(5)
C3 Ti1 C1 56.77(5)
C4 Ti1 C1 56.95(5)
C5 Ti1 C1 34.14(5)
C2 Ti1 C1 33.86(5)
C9 Ti1 C1 115.33(5)
C10 Ti1 C1 145.80(5)
C8 Ti1 C1 109.09(5)
Cl1 Ti1 C1 78.18(4)
O1 Ti1 C6 77.83(5)
C7 Ti1 C6 34.37(5)
C3 Ti1 C6 119.44(5)
C4 Ti1 C6 110.68(5)
C5 Ti1 C6 130.50(5)
C2 Ti1 C6 150.45(5)
C9 Ti1 C6 56.35(5)
C10 Ti1 C6 33.43(5)
C8 Ti1 C6 56.42(5)
Cl1 Ti1 C6 110.62(4)
C1 Ti1 C6 164.64(5)
O3 Ti2 C31 96.31(6)
O3 Ti2 C28 114.27(5)
C31 Ti2 C28 80.40(6)
O3 Ti2 C27 83.27(5)
C31 Ti2 C27 98.37(5)
C28 Ti2 C27 34.46(5)
O3 Ti2 C29 138.82(5)
C31 Ti2 C29 100.26(6)
C28 Ti2 C29 34.63(5)
C27 Ti2 C29 57.24(5)
O3 Ti2 C26 84.27(4)
C31 Ti2 C26 132.63(5)
C28 Ti2 C26 57.23(5)
C27 Ti2 C26 34.43(5)
C29 Ti2 C26 56.99(5)
O3 Ti2 Cl2 94.48(3)
C31 Ti2 Cl2 134.12(4)
C28 Ti2 Cl2 133.46(4)
C27 Ti2 Cl2 127.17(4)
C29 Ti2 Cl2 100.28(4)
C26 Ti2 Cl2 92.75(3)
O3 Ti2 C25 115.61(4)
C31 Ti2 C25 133.90(6)
C28 Ti2 C25 56.98(5)
C27 Ti2 C25 56.75(5)
C29 Ti2 C25 34.18(4)
C26 Ti2 C25 33.93(5)
Cl2 Ti2 C25 78.08(3)
O3 Ti2 C32 129.84(6)
C31 Ti2 C32 34.03(7)
C28 Ti2 C32 73.81(5)
C27 Ti2 C32 105.17(5)
C29 Ti2 C32 76.70(5)
C26 Ti2 C32 129.70(5)
Cl2 Ti2 C32 115.50(4)
C25 Ti2 C32 109.61(5)
O3 Ti2 C30 77.94(5)
C31 Ti2 C30 34.34(6)
C28 Ti2 C30 114.34(6)
C27 Ti2 C30 123.96(6)
C29 Ti2 C30 132.01(6)
C26 Ti2 C30 154.43(5)
Cl2 Ti2 C30 106.71(5)
C25 Ti2 C30 165.64(5)
C32 Ti2 C30 56.04(6)
O3 Ti2 C33 130.36(5)
C31 Ti2 C33 56.14(6)
C28 Ti2 C33 101.65(5)
C27 Ti2 C33 135.75(5)
C29 Ti2 C33 89.64(5)
C26 Ti2 C33 145.29(5)
Cl2 Ti2 C33 83.48(4)
C25 Ti2 C33 112.40(5)
C32 Ti2 C33 33.04(5)
C30 Ti2 C33 55.90(5)
O3 Ti2 C34 96.92(5)
C31 Ti2 C34 56.36(5)
C28 Ti2 C34 129.35(5)
C27 Ti2 C34 154.68(5)
C29 Ti2 C34 123.61(5)
C26 Ti2 C34 170.86(5)
Cl2 Ti2 C34 78.13(4)
C25 Ti2 C34 140.79(5)
C32 Ti2 C34 55.68(5)
C30 Ti2 C34 33.36(6)
C33 Ti2 C34 33.97(5)

loop_
_geom_bond_atom_site_label_1
_geom_bond_atom_site_label_2
_geom_bond_distance
C1 C2 1.404(2)
C1 C5 1.4074(19)
C1 Ti1 2.4158(13)
C1 H1 0.9500
C2 C3 1.4158(19)
C2 Ti1 2.4069(13)
C2 H2 0.9500
C3 C4 1.4067(19)
C3 Ti1 2.3716(13)
C3 H3 0.9500
C4 C5 1.4154(19)
C4 Ti1 2.3721(13)
C4 H4 0.9500
C5 Ti1 2.3777(13)
C5 H5 0.9500
C6 C10 1.388(2)
C6 C7 1.411(2)
C6 Ti1 2.4159(14)
C6 H6 0.9500
C7 C8 1.413(2)
C7 Ti1 2.3557(14)
C7 H7 0.9500
C8 C9 1.386(2)
C8 Ti1 2.4139(14)
C8 H8 0.9500
C9 C10 1.4244(19)
C9 Ti1 2.4107(13)
C9 H9 0.9500
C10 Ti1 2.4111(13)
C10 H10 0.9500
C11 C12 1.3886(18)
C11 C16 1.3908(18)
C11 H11 0.9500
C12 C13 1.3904(18)
C12 H12 0.9500
C13 C14 1.386(2)
C13 H13 0.9500
C14 C15 1.386(2)
C14 H14 0.9500
C15 C16 1.3975(18)
C15 H15 0.9500
C16 C17 1.5162(18)
C17 O1 1.3995(14)
C17 C18 1.5278(17)
C17 H17 1.0000
C18 O2 1.4280(16)
C18 H18A 0.9900
C18 H18B 0.9900
C19 O2 1.3732(15)
C19 C20 1.3893(18)
C19 C24 1.3939(19)
C20 C21 1.3912(18)
C20 H20 0.9500
C21 C22 1.385(2)
C21 H21 0.9500
C22 C23 1.390(2)
C22 H22 0.9500
C23 C24 1.385(2)
C23 H23 0.9500
C24 H24 0.9500
C25 C26 1.4045(19)
C25 C29 1.4082(18)
C25 Ti2 2.4127(13)
C25 H25 0.9500
C26 C27 1.4135(19)
C26 Ti2 2.4005(13)
C26 H26 0.9500
C27 C28 1.4072(19)
C27 Ti2 2.3751(13)
C27 H27 0.9500
C28 C29 1.415(2)
C28 Ti2 2.3751(13)
C28 H28 0.9500
C29 Ti2 2.3783(13)
C29 H29 0.9500
C30 C34 1.389(2)
C30 C31 1.408(3)
C30 Ti2 2.4158(15)
C30 H30 0.9500
C31 C32 1.395(3)
C31 Ti2 2.3481(15)
C31 H31 0.9500
C32 C33 1.373(2)
C32 Ti2 2.4138(15)
C32 H32 0.9500
C33 C34 1.414(2)
C33 Ti2 2.4159(14)
C33 H33 0.9500
C34 Ti2 2.4235(14)
C34 H34 0.9500
C35 C40 1.3886(18)
C35 C36 1.3939(18)
C35 H35 0.9500
C36 C37 1.3879(19)
C36 H36 0.9500
C37 C38 1.390(2)
C37 H37 0.9500
C38 C39 1.385(2)
C38 H38 0.9500
C39 C40 1.3979(18)
C39 H39 0.9500
C40 C41 1.5179(18)
C41 O3 1.3968(14)
C41 C42 1.5259(18)
C41 H41 1.0000
C42 O4 1.4268(16)
C42 H42A 0.9900
C42 H42B 0.9900
C43 O4 1.3708(16)
C43 C44 1.3924(17)
C43 C48 1.3945(18)
C44 C45 1.3911(19)
C44 H44 0.9500
C45 C46 1.3852(19)
C45 H45 0.9500
C46 C47 1.3891(19)
C46 H46 0.9500
C47 C48 1.383(2)
C47 H47 0.9500
C48 H48 0.9500
O1 Ti1 1.8440(9)
O3 Ti2 1.8438(9)
Cl1 Ti1 2.4154(4)
Cl2 Ti2 2.4099(4)

loop_
_geom_torsion_atom_site_label_1
_geom_torsion_atom_site_label_2
_geom_torsion_atom_site_label_3
_geom_torsion_atom_site_label_4
_geom_torsion
C5 C1 C2 C3 0.72(15)
Ti1 C1 C2 C3 63.66(9)
C5 C1 C2 Ti1 -62.95(9)
C1 C2 C3 C4 0.28(15)
Ti1 C2 C3 C4 65.27(9)
C1 C2 C3 Ti1 -64.99(9)
C2 C3 C4 C5 -1.16(15)
Ti1 C3 C4 C5 65.01(9)
C2 C3 C4 Ti1 -66.16(9)
C2 C1 C5 C4 -1.43(15)
Ti1 C1 C5 C4 -65.20(9)
C2 C1 C5 Ti1 63.77(9)
C3 C4 C5 C1 1.60(15)
Ti1 C4 C5 C1 66.51(9)
C3 C4 C5 Ti1 -64.91(9)
C10 C6 C7 C8 -4.45(15)
Ti1 C6 C7 C8 -68.51(9)
C10 C6 C7 Ti1 64.06(10)
C6 C7 C8 C9 4.58(15)
Ti1 C7 C8 C9 -64.01(10)
C6 C7 C8 Ti1 68.58(10)
C7 C8 C9 C10 -2.93(15)
Ti1 C8 C9 C10 -65.23(9)
C7 C8 C9 Ti1 62.29(10)
C7 C6 C10 C9 2.65(15)
Ti1 C6 C10 C9 65.01(9)
C7 C6 C10 Ti1 -62.36(10)
C8 C9 C10 C6 0.17(15)
Ti1 C9 C10 C6 -65.45(10)
C8 C9 C10 Ti1 65.62(9)
C16 C11 C12 C13 1.33(18)
C11 C12 C13 C14 -0.35(19)
C12 C13 C14 C15 -0.8(2)
C13 C14 C15 C16 1.0(2)
C12 C11 C16 C15 -1.14(18)
C12 C11 C16 C17 178.38(11)
C14 C15 C16 C11 -0.01(19)
C14 C15 C16 C17 -179.55(12)
C11 C16 C17 O1 14.43(16)
C15 C16 C17 O1 -166.04(11)
C11 C16 C17 C18 -106.07(13)
C15 C16 C17 C18 73.46(15)
O1 C17 C18 O2 66.17(13)
C16 C17 C18 O2 -171.49(10)
O2 C19 C20 C21 -178.57(12)
C24 C19 C20 C21 0.50(19)
C19 C20 C21 C22 -0.2(2)
C20 C21 C22 C23 -0.2(2)
C21 C22 C23 C24 0.2(2)
C22 C23 C24 C19 0.1(2)
O2 C19 C24 C23 178.67(12)
C20 C19 C24 C23 -0.5(2)
C29 C25 C26 C27 1.06(15)
Ti2 C25 C26 C27 64.13(9)
C29 C25 C26 Ti2 -63.07(9)
C25 C26 C27 C28 -0.20(15)
Ti2 C26 C27 C28 65.05(9)
C25 C26 C27 Ti2 -65.25(9)
C26 C27 C28 C29 -0.73(15)
Ti2 C27 C28 C29 64.99(9)
C26 C27 C28 Ti2 -65.71(9)
C26 C25 C29 C28 -1.51(15)
Ti2 C25 C29 C28 -65.21(9)
C26 C25 C29 Ti2 63.71(9)
C27 C28 C29 C25 1.37(15)
Ti2 C28 C29 C25 66.33(9)
C27 C28 C29 Ti2 -64.96(9)
C34 C30 C31 C32 -4.44(17)
Ti2 C30 C31 C32 -69.17(11)
C34 C30 C31 Ti2 64.73(10)
C30 C31 C32 C33 4.78(17)
Ti2 C31 C32 C33 -64.32(11)
C30 C31 C32 Ti2 69.10(11)
C31 C32 C33 C34 -3.26(17)
Ti2 C32 C33 C34 -65.53(10)
C31 C32 C33 Ti2 62.28(11)
C31 C30 C34 C33 2.44(16)
Ti2 C30 C34 C33 64.91(10)
C31 C30 C34 Ti2 -62.47(10)
C32 C33 C34 C30 0.49(16)
Ti2 C33 C34 C30 -65.10(10)
C32 C33 C34 Ti2 65.59(10)
C40 C35 C36 C37 1.30(19)
C35 C36 C37 C38 0.2(2)
C36 C37 C38 C39 -1.2(2)
C37 C38 C39 C40 0.6(2)
C36 C35 C40 C39 -1.87(19)
C36 C35 C40 C41 177.50(11)
C38 C39 C40 C35 0.9(2)
C38 C39 C40 C41 -178.45(12)
C35 C40 C41 O3 15.69(16)
C39 C40 C41 O3 -164.94(11)
C35 C40 C41 C42 -105.59(13)
C39 C40 C41 C42 73.78(15)
O3 C41 C42 O4 68.35(13)
C40 C41 C42 O4 -168.50(10)
O4 C43 C44 C45 178.73(12)
C48 C43 C44 C45 -1.25(19)
C43 C44 C45 C46 0.5(2)
C44 C45 C46 C47 0.5(2)
C45 C46 C47 C48 -0.8(2)
C46 C47 C48 C43 0.1(2)
O4 C43 C48 C47 -179.06(12)
C44 C43 C48 C47 0.9(2)
C16 C17 O1 Ti1 113.09(14)
C18 C17 O1 Ti1 -125.42(13)
C20 C19 O2 C18 -4.54(18)
C24 C19 O2 C18 176.35(11)
C17 C18 O2 C19 -177.04(10)
C40 C41 O3 Ti2 113.04(14)
C42 C41 O3 Ti2 -124.79(13)
C44 C43 O4 C42 -13.09(19)
C48 C43 O4 C42 166.89(12)
C41 C42 O4 C43 -175.42(11)
C17 O1 Ti1 C7 115.62(15)
C17 O1 Ti1 C3 20.05(15)
C17 O1 Ti1 C4 34.66(16)
C17 O1 Ti1 C5 2.11(18)
C17 O1 Ti1 C2 -14.61(15)
C17 O1 Ti1 C9 171.33(14)
C17 O1 Ti1 C10 172.16(15)
C17 O1 Ti1 C8 127.99(15)
C17 O1 Ti1 Cl1 -107.85(15)
C17 O1 Ti1 C1 -28.85(16)
C17 O1 Ti1 C6 141.98(15)
C6 C7 Ti1 O1 50.26(9)
C8 C7 Ti1 O1 163.85(8)
C6 C7 Ti1 C3 135.14(9)
C8 C7 Ti1 C3 -111.27(9)
C6 C7 Ti1 C4 164.16(10)
C8 C7 Ti1 C4 -82.26(9)
C6 C7 Ti1 C5 -167.08(9)
C8 C7 Ti1 C5 -53.49(9)
C6 C7 Ti1 C2 140.93(9)
C8 C7 Ti1 C2 -105.49(9)
C6 C7 Ti1 C9 -77.60(9)
C8 C7 Ti1 C9 35.99(8)
C6 C7 Ti1 C10 -36.20(8)
C8 C7 Ti1 C10 77.39(9)
C6 C7 Ti1 C8 -113.59(13)
C6 C7 Ti1 Cl1 -56.14(11)
C8 C7 Ti1 Cl1 57.45(10)
C6 C7 Ti1 C1 -173.90(8)
C8 C7 Ti1 C1 -60.31(11)
C8 C7 Ti1 C6 113.59(13)
C4 C3 Ti1 O1 156.25(8)
C2 C3 Ti1 O1 -88.28(8)
C4 C3 Ti1 C7 56.76(9)
C2 C3 Ti1 C7 172.23(8)
C2 C3 Ti1 C4 115.47(12)
C4 C3 Ti1 C5 -37.64(8)
C2 C3 Ti1 C5 77.83(8)
C4 C3 Ti1 C2 -115.47(12)
C4 C3 Ti1 C9 12.54(12)
C2 C3 Ti1 C9 128.01(9)
C4 C3 Ti1 C10 72.28(13)
C2 C3 Ti1 C10 -172.25(9)
C4 C3 Ti1 C8 23.26(9)
C2 C3 Ti1 C8 138.74(8)
C4 C3 Ti1 Cl1 -113.00(7)
C2 C3 Ti1 Cl1 2.47(9)
C4 C3 Ti1 C1 -78.58(8)
C2 C3 Ti1 C1 36.89(8)
C4 C3 Ti1 C6 83.96(9)
C2 C3 Ti1 C6 -160.57(8)
C3 C4 Ti1 O1 -26.29(9)
C5 C4 Ti1 O1 -141.64(8)
C3 C4 Ti1 C7 -121.70(9)
C5 C4 Ti1 C7 122.94(9)
C5 C4 Ti1 C3 -115.35(11)
C3 C4 Ti1 C5 115.35(11)
C3 C4 Ti1 C2 37.42(8)
C5 C4 Ti1 C2 -77.93(8)
C3 C4 Ti1 C9 -171.59(8)
C5 C4 Ti1 C9 73.05(9)
C3 C4 Ti1 C10 -144.08(8)
C5 C4 Ti1 C10 100.57(9)
C3 C4 Ti1 C8 -157.07(9)
C5 C4 Ti1 C8 87.58(8)
C3 C4 Ti1 Cl1 97.56(8)
C5 C4 Ti1 Cl1 -17.79(10)
C3 C4 Ti1 C1 78.02(9)
C5 C4 Ti1 C1 -37.33(8)
C3 C4 Ti1 C6 -112.22(8)
C5 C4 Ti1 C6 132.42(8)
C1 C5 Ti1 O1 -56.30(11)
C4 C5 Ti1 O1 58.78(10)
C1 C5 Ti1 C7 -170.78(9)
C4 C5 Ti1 C7 -55.71(9)
C1 C5 Ti1 C3 -77.62(9)
C4 C5 Ti1 C3 37.45(8)
C1 C5 Ti1 C4 -115.07(12)
C1 C5 Ti1 C2 -36.33(8)
C4 C5 Ti1 C2 78.74(9)
C1 C5 Ti1 C9 132.32(9)
C4 C5 Ti1 C9 -112.61(8)
C1 C5 Ti1 C10 136.30(9)
C4 C5 Ti1 C10 -108.63(9)
C1 C5 Ti1 C8 161.38(9)
C4 C5 Ti1 C8 -83.54(8)
C1 C5 Ti1 Cl1 51.84(8)
C4 C5 Ti1 Cl1 166.91(7)
C4 C5 Ti1 C1 115.07(12)
C1 C5 Ti1 C6 179.66(8)
C4 C5 Ti1 C6 -65.27(10)
C1 C2 Ti1 O1 -156.39(8)
C3 C2 Ti1 O1 87.92(8)
C1 C2 Ti1 C7 105.50(9)
C3 C2 Ti1 C7 -10.19(11)
C1 C2 Ti1 C3 115.69(12)
C1 C2 Ti1 C4 78.22(9)
C3 C2 Ti1 C4 -37.47(8)
C1 C2 Ti1 C5 36.63(8)
C3 C2 Ti1 C5 -79.06(8)
C1 C2 Ti1 C9 14.47(14)
C3 C2 Ti1 C9 -101.22(11)
C1 C2 Ti1 C10 -93.0(4)
C3 C2 Ti1 C10 151.3(3)
C1 C2 Ti1 C8 59.60(10)
C3 C2 Ti1 C8 -56.09(10)
C1 C2 Ti1 Cl1 -62.36(8)
C3 C2 Ti1 Cl1 -178.05(7)
C3 C2 Ti1 C1 -115.69(12)
C1 C2 Ti1 C6 151.67(10)
C3 C2 Ti1 C6 35.98(14)
C8 C9 Ti1 O1 -113.74(9)
C10 C9 Ti1 O1 1.47(11)
C8 C9 Ti1 C7 -37.12(9)
C10 C9 Ti1 C7 78.08(9)
C8 C9 Ti1 C3 18.83(12)
C10 C9 Ti1 C3 134.03(9)
C8 C9 Ti1 C4 26.16(9)
C10 C9 Ti1 C4 141.37(8)
C8 C9 Ti1 C5 59.20(9)
C10 C9 Ti1 C5 174.41(9)
C8 C9 Ti1 C2 77.67(13)
C10 C9 Ti1 C2 -167.13(9)
C8 C9 Ti1 C10 -115.21(13)
C10 C9 Ti1 C8 115.21(13)
C8 C9 Ti1 Cl1 158.28(9)
C10 C9 Ti1 Cl1 -86.52(8)
C8 C9 Ti1 C1 86.53(9)
C10 C9 Ti1 C1 -158.26(8)
C8 C9 Ti1 C6 -78.60(10)
C10 C9 Ti1 C6 36.61(8)
C6 C10 Ti1 O1 -63.13(9)
C9 C10 Ti1 O1 -178.82(9)
C6 C10 Ti1 C7 37.23(9)
C9 C10 Ti1 C7 -78.46(9)
C6 C10 Ti1 C3 18.66(15)
C9 C10 Ti1 C3 -97.03(12)
C6 C10 Ti1 C4 63.67(10)
C9 C10 Ti1 C4 -52.02(11)
C6 C10 Ti1 C5 108.64(9)
C9 C10 Ti1 C5 -7.06(11)
C6 C10 Ti1 C2 -126.0(4)
C9 C10 Ti1 C2 118.3(4)
C6 C10 Ti1 C9 115.70(12)
C6 C10 Ti1 C8 78.86(9)
C9 C10 Ti1 C8 -36.84(8)
C6 C10 Ti1 Cl1 -157.11(9)
C9 C10 Ti1 Cl1 87.19(8)
C6 C10 Ti1 C1 152.24(9)
C9 C10 Ti1 C1 36.55(13)
C9 C10 Ti1 C6 -115.70(12)
C9 C8 Ti1 O1 94.88(10)
C7 C8 Ti1 O1 -21.91(11)
C9 C8 Ti1 C7 116.79(13)
C9 C8 Ti1 C3 -167.34(8)
C7 C8 Ti1 C3 75.88(9)
C9 C8 Ti1 C4 -153.97(9)
C7 C8 Ti1 C4 89.24(9)
C9 C8 Ti1 C5 -118.24(9)
C7 C8 Ti1 C5 124.98(9)
C9 C8 Ti1 C2 -137.87(8)
C7 C8 Ti1 C2 105.34(10)
C7 C8 Ti1 C9 -116.79(13)
C9 C8 Ti1 C10 37.94(8)
C7 C8 Ti1 C10 -78.85(9)
C9 C8 Ti1 Cl1 -22.99(9)
C7 C8 Ti1 Cl1 -139.78(8)
C9 C8 Ti1 C1 -107.31(9)
C7 C8 Ti1 C1 135.91(9)
C9 C8 Ti1 C6 78.40(9)
C7 C8 Ti1 C6 -38.39(9)
C2 C1 Ti1 O1 26.04(9)
C5 C1 Ti1 O1 143.02(8)
C2 C1 Ti1 C7 -104.86(9)
C5 C1 Ti1 C7 12.12(11)
C2 C1 Ti1 C3 -37.56(8)
C5 C1 Ti1 C3 79.42(9)
C2 C1 Ti1 C4 -79.04(9)
C5 C1 Ti1 C4 37.94(8)
C2 C1 Ti1 C5 -116.98(12)
C5 C1 Ti1 C2 116.98(12)
C2 C1 Ti1 C9 -171.72(8)
C5 C1 Ti1 C9 -54.74(10)
C2 C1 Ti1 C10 166.45(9)
C5 C1 Ti1 C10 -76.57(12)
C2 C1 Ti1 C8 -136.17(8)
C5 C1 Ti1 C8 -19.19(10)
C2 C1 Ti1 Cl1 115.42(8)
C5 C1 Ti1 Cl1 -127.61(8)
C2 C1 Ti1 C6 -117.95(19)
C5 C1 Ti1 C6 -1.0(2)
C10 C6 Ti1 O1 114.28(9)
C7 C6 Ti1 O1 -129.24(10)
C10 C6 Ti1 C7 -116.48(13)
C10 C6 Ti1 C3 -170.06(8)
C7 C6 Ti1 C3 -53.57(10)
C10 C6 Ti1 C4 -133.04(8)
C7 C6 Ti1 C4 -16.56(10)
C10 C6 Ti1 C5 -99.52(10)
C7 C6 Ti1 C5 16.97(12)
C10 C6 Ti1 C2 167.50(9)
C7 C6 Ti1 C2 -76.02(13)
C10 C6 Ti1 C9 -37.66(8)
C7 C6 Ti1 C9 78.83(10)
C7 C6 Ti1 C10 116.48(13)
C10 C6 Ti1 C8 -78.03(9)
C7 C6 Ti1 C8 38.46(9)
C10 C6 Ti1 Cl1 24.14(9)
C7 C6 Ti1 Cl1 140.63(8)
C10 C6 Ti1 C1 -98.8(2)
C7 C6 Ti1 C1 17.7(2)
C41 O3 Ti2 C31 116.04(15)
C41 O3 Ti2 C28 33.75(16)
C41 O3 Ti2 C27 18.32(15)
C41 O3 Ti2 C29 2.56(18)
C41 O3 Ti2 C26 -16.31(15)
C41 O3 Ti2 Cl2 -108.63(14)
C41 O3 Ti2 C25 -29.71(16)
C41 O3 Ti2 C32 122.49(15)
C41 O3 Ti2 C30 145.22(16)
C41 O3 Ti2 C33 166.13(14)
C41 O3 Ti2 C34 172.81(15)
C32 C31 Ti2 O3 171.14(9)
C30 C31 Ti2 O3 57.68(10)
C32 C31 Ti2 C28 -75.23(10)
C30 C31 Ti2 C28 171.31(11)
C32 C31 Ti2 C27 -104.76(10)
C30 C31 Ti2 C27 141.77(10)
C32 C31 Ti2 C29 -46.71(10)
C30 C31 Ti2 C29 -160.18(10)
C32 C31 Ti2 C26 -100.84(10)
C30 C31 Ti2 C26 145.69(9)
C32 C31 Ti2 Cl2 68.63(12)
C30 C31 Ti2 Cl2 -44.83(13)
C32 C31 Ti2 C25 -53.63(12)
C30 C31 Ti2 C25 -167.09(9)
C30 C31 Ti2 C32 -113.46(14)
C32 C31 Ti2 C30 113.46(14)
C32 C31 Ti2 C33 35.87(9)
C30 C31 Ti2 C33 -77.59(10)
C32 C31 Ti2 C34 77.01(10)
C30 C31 Ti2 C34 -36.45(9)
C27 C28 Ti2 O3 -27.85(9)
C29 C28 Ti2 O3 -143.12(8)
C27 C28 Ti2 C31 -120.49(9)
C29 C28 Ti2 C31 124.24(9)
C29 C28 Ti2 C27 -115.27(12)
C27 C28 Ti2 C29 115.27(12)
C27 C28 Ti2 C26 37.29(8)
C29 C28 Ti2 C26 -77.98(9)
C27 C28 Ti2 Cl2 95.19(9)
C29 C28 Ti2 Cl2 -20.08(10)
C27 C28 Ti2 C25 77.96(9)
C29 C28 Ti2 C25 -37.32(8)
C27 C28 Ti2 C32 -154.79(10)
C29 C28 Ti2 C32 89.94(9)
C27 C28 Ti2 C30 -115.12(9)
C29 C28 Ti2 C30 129.61(8)
C27 C28 Ti2 C33 -172.77(8)
C29 C28 Ti2 C33 71.96(9)
C27 C28 Ti2 C34 -150.58(8)
C29 C28 Ti2 C34 94.15(10)
C28 C27 Ti2 O3 154.61(9)
C26 C27 Ti2 O3 -89.68(8)
C28 C27 Ti2 C31 59.18(10)
C26 C27 Ti2 C31 174.90(9)
C26 C27 Ti2 C28 115.71(12)
C28 C27 Ti2 C29 -37.67(8)
C26 C27 Ti2 C29 78.04(8)
C28 C27 Ti2 C26 -115.71(12)
C28 C27 Ti2 Cl2 -114.87(8)
C26 C27 Ti2 Cl2 0.84(9)
C28 C27 Ti2 C25 -78.69(9)
C26 C27 Ti2 C25 37.03(8)
C28 C27 Ti2 C32 25.08(10)
C26 C27 Ti2 C32 140.79(9)
C28 C27 Ti2 C30 84.07(10)
C26 C27 Ti2 C30 -160.22(8)
C28 C27 Ti2 C33 10.18(12)
C26 C27 Ti2 C33 125.89(9)
C28 C27 Ti2 C34 62.64(15)
C26 C27 Ti2 C34 178.35(11)
C25 C29 Ti2 O3 -59.00(11)
C28 C29 Ti2 O3 56.19(11)
C25 C29 Ti2 C31 -171.12(9)
C28 C29 Ti2 C31 -55.93(9)
C25 C29 Ti2 C28 -115.19(12)
C25 C29 Ti2 C27 -77.71(9)
C28 C29 Ti2 C27 37.48(8)
C25 C29 Ti2 C26 -36.44(8)
C28 C29 Ti2 C26 78.75(9)
C25 C29 Ti2 Cl2 50.14(8)
C28 C29 Ti2 Cl2 165.33(7)
C28 C29 Ti2 C25 115.19(12)
C25 C29 Ti2 C32 164.13(9)
C28 C29 Ti2 C32 -80.68(9)
C25 C29 Ti2 C30 173.96(9)
C28 C29 Ti2 C30 -70.85(11)
C25 C29 Ti2 C33 133.45(9)
C28 C29 Ti2 C33 -111.36(9)
C25 C29 Ti2 C34 132.64(8)
C28 C29 Ti2 C34 -112.17(9)
C25 C26 Ti2 O3 -158.00(8)
C27 C26 Ti2 O3 86.45(8)
C25 C26 Ti2 C31 108.68(10)
C27 C26 Ti2 C31 -6.87(12)
C25 C26 Ti2 C28 78.22(8)
C27 C26 Ti2 C28 -37.33(8)
C25 C26 Ti2 C27 115.55(11)
C25 C26 Ti2 C29 36.70(8)
C27 C26 Ti2 C29 -78.84(9)
C25 C26 Ti2 Cl2 -63.78(7)
C27 C26 Ti2 Cl2 -179.33(7)
C27 C26 Ti2 C25 -115.55(11)
C25 C26 Ti2 C32 63.09(11)
C27 C26 Ti2 C32 -52.46(11)
C25 C26 Ti2 C30 156.12(12)
C27 C26 Ti2 C30 40.57(16)
C25 C26 Ti2 C33 18.74(13)
C27 C26 Ti2 C33 -96.81(11)
C25 C26 Ti2 C34 -60.0(3)
C27 C26 Ti2 C34 -175.6(3)
C26 C25 Ti2 O3 24.41(9)
C29 C25 Ti2 O3 141.25(8)
C26 C25 Ti2 C31 -104.68(10)
C29 C25 Ti2 C31 12.17(12)
C26 C25 Ti2 C28 -79.02(9)
C29 C25 Ti2 C28 37.83(8)
C26 C25 Ti2 C27 -37.58(8)
C29 C25 Ti2 C27 79.26(9)
C26 C25 Ti2 C29 -116.85(12)
C29 C25 Ti2 C26 116.85(12)
C26 C25 Ti2 Cl2 113.68(8)
C29 C25 Ti2 Cl2 -129.48(8)
C26 C25 Ti2 C32 -133.25(8)
C29 C25 Ti2 C32 -16.40(10)
C26 C25 Ti2 C30 -135.2(2)
C29 C25 Ti2 C30 -18.4(3)
C26 C25 Ti2 C33 -168.59(8)
C29 C25 Ti2 C33 -51.75(9)
C26 C25 Ti2 C34 167.43(8)
C29 C25 Ti2 C34 -75.73(11)
C33 C32 Ti2 O3 105.31(10)
C31 C32 Ti2 O3 -11.50(12)
C33 C32 Ti2 C31 116.81(14)
C33 C32 Ti2 C28 -146.31(11)
C31 C32 Ti2 C28 96.88(11)
C33 C32 Ti2 C27 -160.78(9)
C31 C32 Ti2 C27 82.41(10)
C33 C32 Ti2 C29 -110.59(10)
C31 C32 Ti2 C29 132.61(11)
C33 C32 Ti2 C26 -133.10(9)
C31 C32 Ti2 C26 110.09(11)
C33 C32 Ti2 Cl2 -15.40(11)
C31 C32 Ti2 Cl2 -132.20(9)
C33 C32 Ti2 C25 -101.20(10)
C31 C32 Ti2 C25 141.99(10)
C33 C32 Ti2 C30 78.21(10)
C31 C32 Ti2 C30 -38.60(10)
C31 C32 Ti2 C33 -116.81(14)
C33 C32 Ti2 C34 37.62(9)
C31 C32 Ti2 C34 -79.18(11)
C34 C30 Ti2 O3 123.28(10)
C31 C30 Ti2 O3 -120.81(11)
C34 C30 Ti2 C31 -115.92(14)
C34 C30 Ti2 C28 -125.33(9)
C31 C30 Ti2 C28 -9.42(12)
C34 C30 Ti2 C27 -163.49(8)
C31 C30 Ti2 C27 -47.57(12)
C34 C30 Ti2 C29 -89.23(11)
C31 C30 Ti2 C29 26.68(13)
C34 C30 Ti2 C26 170.19(10)
C31 C30 Ti2 C26 -73.89(16)
C34 C30 Ti2 Cl2 32.18(10)
C31 C30 Ti2 Cl2 148.10(9)
C34 C30 Ti2 C25 -75.5(3)
C31 C30 Ti2 C25 40.5(3)
C34 C30 Ti2 C32 -77.68(10)
C31 C30 Ti2 C32 38.24(10)
C34 C30 Ti2 C33 -37.55(9)
C31 C30 Ti2 C33 78.36(11)
C31 C30 Ti2 C34 115.92(14)
C32 C33 Ti2 O3 -103.61(11)
C34 C33 Ti2 O3 11.93(12)
C32 C33 Ti2 C31 -36.98(11)
C34 C33 Ti2 C31 78.57(10)
C32 C33 Ti2 C28 32.94(11)
C34 C33 Ti2 C28 148.49(9)
C32 C33 Ti2 C27 27.09(13)
C34 C33 Ti2 C27 142.63(9)
C32 C33 Ti2 C29 65.65(10)
C34 C33 Ti2 C29 -178.80(9)
C32 C33 Ti2 C26 80.65(13)
C34 C33 Ti2 C26 -163.81(9)
C32 C33 Ti2 Cl2 166.04(10)
C34 C33 Ti2 Cl2 -78.41(9)
C32 C33 Ti2 C25 91.83(10)
C34 C33 Ti2 C25 -152.63(9)
C34 C33 Ti2 C32 115.54(14)
C32 C33 Ti2 C30 -78.69(11)
C34 C33 Ti2 C30 36.86(9)
C32 C33 Ti2 C34 -115.54(14)
C30 C34 Ti2 O3 -55.44(10)
C33 C34 Ti2 O3 -170.87(9)
C30 C34 Ti2 C31 37.55(10)
C33 C34 Ti2 C31 -77.87(10)
C30 C34 Ti2 C28 73.98(11)
C33 C34 Ti2 C28 -41.45(12)
C30 C34 Ti2 C27 33.44(17)
C33 C34 Ti2 C27 -81.98(15)
C30 C34 Ti2 C29 116.86(10)
C33 C34 Ti2 C29 1.44(11)
C30 C34 Ti2 C26 -152.4(3)
C33 C34 Ti2 C26 92.1(3)
C30 C34 Ti2 Cl2 -148.59(10)
C33 C34 Ti2 Cl2 95.99(9)
C30 C34 Ti2 C25 157.68(10)
C33 C34 Ti2 C25 42.25(12)
C30 C34 Ti2 C32 78.87(11)
C33 C34 Ti2 C32 -36.55(9)
C33 C34 Ti2 C30 -115.42(13)
C30 C34 Ti2 C33 115.42(13)
